data_9004135
loop_
_publ_author_name
'Hawthorne, F. C.'

_publ_section_title
;
 The crystal chemistry of the amphiboles. X. Refinement of the crystal
 structure of ferroglaucophane and an ideal polyhedral model for
 clinoamphiboles
;
_journal_name_full 'The Canadian Mineralogist'
_journal_page_first 1
_journal_page_last 10
_journal_volume 17
_journal_year 1979
_chemical_formula_sum 'Al1.902 Ca0.15 Fe2.277 Mg1.031 Na1.72 O24 Si7.92'
_chemical_name_mineral Ferroglaucophane
_space_group_IT_number 12
_symmetry_space_group_name_Hall '-C 2y'
_symmetry_space_group_name_H-M 'C 1 2/m 1'
_cell_angle_alpha 90
_cell_angle_beta 103.47
_cell_angle_gamma 90
_cell_length_a 9.587
_cell_length_b 17.832
_cell_length_c 5.315
_cell_formula_units_Z 2
_cell_volume 883.633
_database_code_amcsd 0005158
_exptl_crystal_density_diffrn 3.215
_cod_original_formula_sum 'O24 Si7.92 Al1.902 Fe2.277 Mg1.031 Na1.72 Ca.15'
_cod_database_code 9004135

loop_
_space_group_symop_operation_xyz
x,y,z
1/2+x,1/2+y,z
x,-y,z
1/2+x,1/2-y,z
-x,y,-z
1/2-x,1/2+y,-z
-x,-y,-z
1/2-x,1/2-y,-z

loop_
_atom_site_aniso_label
_atom_site_aniso_U_11
_atom_site_aniso_U_22
_atom_site_aniso_U_33
_atom_site_aniso_U_12
_atom_site_aniso_U_13
_atom_site_aniso_U_23
O1 0.00749 0.00967 0.00744 -0.00084 0.00024 0.00047
O2 0.00793 0.00805 0.00582 -0.00084 0.00146 0.00000
O3 0.01233 0.01128 0.00947 0.00000 0.00244 0.00000
O4 0.01101 0.00805 0.00785 -0.00168 0.00317 -0.00047
O5 0.00837 0.01128 0.00785 -0.00168 0.00195 0.00327
O6 0.00969 0.01289 0.00636 0.00084 0.00122 -0.00280
O7 0.01321 0.00644 0.01218 0.00000 0.00146 0.00000
SiT1 0.00749 0.00483 0.00420 0.00000 0.00098 0.00000
AlT1 0.00749 0.00483 0.00420 0.00000 0.00098 0.00000
SiT2 0.00705 0.00483 0.00433 -0.00084 0.00098 0.00000
AlT2 0.00705 0.00483 0.00433 -0.00084 0.00098 0.00000
FeM1 0.01013 0.00644 0.00555 0.00000 0.00220 0.00000
MgM1 0.01013 0.00644 0.00555 0.00000 0.00220 0.00000
AlM1 0.01013 0.00644 0.00555 0.00000 0.00220 0.00000
FeM2 0.00837 0.00644 0.00677 0.00000 0.00146 0.00000
AlM2 0.00837 0.00644 0.00677 0.00000 0.00146 0.00000
FeM3 0.01101 0.00483 0.00650 0.00000 0.00146 0.00000
MgM3 0.01101 0.00483 0.00650 0.00000 0.00146 0.00000
NaM4 0.02158 0.01289 0.01651 0.00000 0.00977 0.00000
CaM4 0.02158 0.01289 0.01651 0.00000 0.00977 0.00000
MgM4 0.02158 0.01289 0.01651 0.00000 0.00977 0.00000

loop_
_atom_site_label
_atom_site_fract_x
_atom_site_fract_y
_atom_site_fract_z
_atom_site_occupancy
O1 0.10890 0.09470 0.20160 1.00000
O2 0.11780 0.17300 0.74780 1.00000
O3 0.11290 0.00000 0.70770 1.00000
O4 0.36950 0.25200 0.80640 1.00000
O5 0.35500 0.13070 0.08840 1.00000
O6 0.33980 0.12240 0.57930 1.00000
O7 0.32880 0.00000 0.30220 1.00000
SiT1 0.28240 0.08732 0.29220 0.99000
AlT1 0.28240 0.08732 0.29220 0.01000
SiT2 0.29260 0.17268 0.80790 0.99000
AlT2 0.29260 0.17268 0.80790 0.01000
FeM1 0.00000 0.09176 0.50000 0.58500
MgM1 0.00000 0.09176 0.50000 0.34800
AlM1 0.00000 0.09176 0.50000 0.06700
FeM2 0.00000 0.18168 0.00000 0.15600
AlM2 0.00000 0.18168 0.00000 0.84400
FeM3 0.00000 0.00000 0.00000 0.79500
MgM3 0.00000 0.00000 0.00000 0.20500
NaM4 0.00000 0.27720 0.50000 0.86000
CaM4 0.00000 0.27720 0.50000 0.07500
MgM4 0.00000 0.27720 0.50000 0.06500

loop_
_cod_related_entry_id
_cod_related_entry_database
_cod_related_entry_code
1 AMCSD 0005158
